data_7063827
loop_
_publ_author_name
'Jia, Ying-Hao'
'Liu, Xing'
'Zhou, Jian'
'Qin, Qi-Pin'
'Du, Jia-Yin'

_publ_section_title
;
 Two structural types of lanthanide MOFs based on long-chain flexible
 sebacic acid: synthesis, luminescence, sensing, and magnetic properties
;
_journal_issue 26
_journal_name_full 'New Journal of Chemistry'
_journal_page_first 11227
_journal_page_last 11240
_journal_paper_doi 10.1039/D5NJ02067K
_journal_volume 49
_journal_year 2025
_chemical_formula_moiety '(C30 H50 Gd2 O13), 0.5(H2 O)'
_chemical_formula_sum 'C30 H51 Gd2 O13.5'
_chemical_formula_weight 942.21
_space_group_crystal_system monoclinic
_space_group_IT_number 15
_space_group_name_Hall '-C 2yc'
_space_group_name_H-M_alt 'C 1 2/c 1'
_atom_sites_solution_hydrogens mixed
_audit_creation_method SHELXL-2014/7
_audit_update_record
;
2025-02-10 deposited with the CCDC.	2025-05-30 downloaded from the CCDC.
;
_cell_angle_alpha 90
_cell_angle_beta 96.168(2)
_cell_angle_gamma 90
_cell_formula_units_Z 8
_cell_length_a 14.2110(11)
_cell_length_b 8.1027(6)
_cell_length_c 60.154(5)
_cell_measurement_reflns_used 9164
_cell_measurement_temperature 296(2)
_cell_measurement_theta_max 27.72
_cell_measurement_theta_min 2.72
_cell_volume 6886.5(9)
_computing_cell_refinement 'Bruker SAINT'
_computing_data_collection 'Bruker APEX2'
_computing_data_reduction 'Bruker SAINT'
_computing_molecular_graphics 'Bruker SHELXTL'
_computing_publication_material 'Bruker SHELXTL'
_computing_structure_refinement 'SHELXL-2014 (Sheldrick 2014)'
_computing_structure_solution 'SHELXS-97 (Sheldrick 2008)'
_diffrn_ambient_temperature 296(2)
_diffrn_measured_fraction_theta_full 0.997
_diffrn_measured_fraction_theta_max 0.996
_diffrn_measurement_device_type 'Bruker APEX-II CCD'
_diffrn_measurement_method '\f and \w scans'
_diffrn_radiation_type MoK\a
_diffrn_radiation_wavelength 0.71073
_diffrn_reflns_av_R_equivalents 0.0226
_diffrn_reflns_av_unetI/netI 0.0161
_diffrn_reflns_Laue_measured_fraction_full 0.997
_diffrn_reflns_Laue_measured_fraction_max 0.996
_diffrn_reflns_limit_h_max 18
_diffrn_reflns_limit_h_min -18
_diffrn_reflns_limit_k_max 10
_diffrn_reflns_limit_k_min -10
_diffrn_reflns_limit_l_max 75
_diffrn_reflns_limit_l_min -78
_diffrn_reflns_number 44041
_diffrn_reflns_point_group_measured_fraction_full 0.997
_diffrn_reflns_point_group_measured_fraction_max 0.996
_diffrn_reflns_theta_full 25.242
_diffrn_reflns_theta_max 27.744
_diffrn_reflns_theta_min 2.043
_exptl_absorpt_coefficient_mu 3.882
_exptl_absorpt_correction_T_max 0.715
_exptl_absorpt_correction_T_min 0.683
_exptl_absorpt_correction_type multi-scan
_exptl_absorpt_process_details 'SADABS 2014/5'
_exptl_crystal_colour colourless
_exptl_crystal_density_diffrn 1.818
_exptl_crystal_description BLOCK
_exptl_crystal_F_000 3736
_exptl_crystal_size_max 0.090
_exptl_crystal_size_mid 0.060
_exptl_crystal_size_min 0.050
_exptl_transmission_factor_max 0.821
_exptl_transmission_factor_min 0.754
_refine_diff_density_max 1.252
_refine_diff_density_min -1.754
_refine_diff_density_rms 0.118
_refine_ls_extinction_coef 0.00011(2)
_refine_ls_extinction_expression Fc^*^=kFc[1+0.001xFc^2^\l^3^/sin(2\q)]^-1/4^
_refine_ls_extinction_method 'SHELXL-2014/7 (Sheldrick 2014'
_refine_ls_goodness_of_fit_ref 1.039
_refine_ls_hydrogen_treatment mixed
_refine_ls_matrix_type full
_refine_ls_number_parameters 464
_refine_ls_number_reflns 8097
_refine_ls_number_restraints 15
_refine_ls_restrained_S_all 1.038
_refine_ls_R_factor_all 0.0355
_refine_ls_R_factor_gt 0.0351
_refine_ls_shift/su_max 0.005
_refine_ls_shift/su_mean 0.000
_refine_ls_structure_factor_coef Fsqd
_refine_ls_weighting_details 'w=1/[\s^2^(Fo^2^)+141.0415P] where P=(Fo^2^+2Fc^2^)/3'
_refine_ls_weighting_scheme calc
_refine_ls_wR_factor_gt 0.0798
_refine_ls_wR_factor_ref 0.0802
_reflns_Friedel_coverage 0.000
_reflns_number_gt 8024
_reflns_number_total 8097
_reflns_threshold_expression 'I > 2\s(I)'
_cod_data_source_file d5nj02067k2.cif
_cod_data_source_block 2c
_cod_depositor_comments 'Adding full bibliography for 7063825--7063829.cif.'
_cod_original_sg_symbol_H-M 'C 2/c'
_cod_database_code 7063827
_shelx_shelxl_version_number 2014/7
_shelx_space_group_comment
;
The symmetry employed for this shelxl refinement is uniquely defined
by the following loop, which should always be used as a source of
symmetry information in preference to the above space-group names.
They are only intended as comments.
;
_shelx_estimated_absorpt_t_min 0.721
_shelx_estimated_absorpt_t_max 0.830

loop_
_space_group_symop_operation_xyz
'x, y, z'
'-x, y, -z+1/2'
'x+1/2, y+1/2, z'
'-x+1/2, y+1/2, -z+1/2'
'-x, -y, -z'
'x, -y, z-1/2'
'-x+1/2, -y+1/2, -z'
'x+1/2, -y+1/2, z-1/2'

loop_
_atom_site_label
_atom_site_type_symbol
_atom_site_fract_x
_atom_site_fract_y
_atom_site_fract_z
_atom_site_U_iso_or_equiv
_atom_site_adp_type
_atom_site_occupancy
_atom_site_site_symmetry_order
_atom_site_calc_flag
_atom_site_refinement_flags_posn
_atom_site_refinement_flags_adp
_atom_site_refinement_flags_occupancy
_atom_site_disorder_assembly
_atom_site_disorder_group
Gd1 Gd 0.33468(2) 0.69035(3) 0.62530(2) 0.02191(8) Uani 1 1 d . . . . .
Gd2 Gd 0.60383(2) 0.89752(3) 0.62760(2) 0.02384(8) Uani 1 1 d . . . . .
O1 O 0.1970(3) 0.8234(5) 0.60990(6) 0.0348(8) Uani 1 1 d . . . . .
O1W O 0.7030(3) 0.6576(5) 0.62465(8) 0.0423(10) Uani 1 1 d D . . . .
H1A H 0.757(2) 0.687(7) 0.6226(13) 0.063 Uiso 1 1 d D U . . .
H1B H 0.692(4) 0.559(3) 0.6227(13) 0.063 Uiso 1 1 d D U . . .
O2 O 0.0729(3) 0.6570(5) 0.61020(7) 0.0365(9) Uani 1 1 d . . . . .
O3 O 0.0803(3) 0.6200(5) 0.39525(6) 0.0366(9) Uani 1 1 d . . . . .
O4 O -0.0490(3) 0.6830(6) 0.41026(6) 0.0416(10) Uani 1 1 d . . . . .
O5 O 0.2222(2) 0.5839(5) 0.64867(5) 0.0298(8) Uani 1 1 d . . . . .
O6 O 0.1835(3) 0.3628(5) 0.66637(6) 0.0418(10) Uani 1 1 d . . . . .
O7 O 0.4877(3) 0.6625(5) 0.86395(6) 0.0362(9) Uani 1 1 d . . . . .
O8 O 0.5805(3) 0.4751(5) 0.85262(7) 0.0384(9) Uani 1 1 d . . . . .
O9 O 0.2385(2) 0.4661(5) 0.60763(6) 0.0296(8) Uani 1 1 d . . . . .
O10 O 0.3578(3) 0.5464(6) 0.59059(6) 0.0410(10) Uani 1 1 d . . . . .
O11 O 0.3619(3) 0.8882(6) 0.65204(7) 0.0498(12) Uani 1 1 d . . . . .
O12 O 0.5013(3) 1.0117(6) 0.65162(6) 0.0393(9) Uani 1 1 d . . . . .
C1 C 0.1154(3) 0.7724(6) 0.60177(8) 0.0264(10) Uani 1 1 d . . . . .
C2 C 0.0713(4) 0.8495(8) 0.58049(8) 0.0354(12) Uani 1 1 d . . . . .
H2A H 0.0875 0.9657 0.5802 0.042 Uiso 1 1 calc R U . . .
H2B H 0.0030 0.8400 0.5795 0.042 Uiso 1 1 calc R U . . .
C3 C 0.1084(4) 0.7603(9) 0.56076(9) 0.0434(15) Uani 1 1 d . . . . .
H3A H 0.1762 0.7781 0.5615 0.052 Uiso 1 1 calc R U . . .
H3B H 0.0981 0.6427 0.5624 0.052 Uiso 1 1 calc R U . . .
C4 C 0.0637(5) 0.8133(10) 0.53792(9) 0.0495(17) Uani 1 1 d . . . . .
H4A H -0.0041 0.7949 0.5371 0.059 Uiso 1 1 calc R U . . .
H4B H 0.0738 0.9308 0.5362 0.059 Uiso 1 1 calc R U . . .
C5 C 0.1022(5) 0.7232(11) 0.51883(9) 0.0530(18) Uani 1 1 d . . . . .
H5A H 0.1689 0.7492 0.5191 0.064 Uiso 1 1 calc R U . . .
H5B H 0.0971 0.6055 0.5214 0.064 Uiso 1 1 calc R U . . .
C6 C 0.0540(5) 0.7621(10) 0.49580(9) 0.0524(18) Uani 1 1 d . . . . .
H6A H 0.0572 0.8803 0.4934 0.063 Uiso 1 1 calc R U . . .
H6B H -0.0123 0.7324 0.4953 0.063 Uiso 1 1 calc R U . . .
C7 C 0.0958(5) 0.6750(11) 0.47683(9) 0.0496(17) Uani 1 1 d . . . . .
H7A H 0.1612 0.7092 0.4768 0.060 Uiso 1 1 calc R U . . .
H7B H 0.0956 0.5571 0.4796 0.060 Uiso 1 1 calc R U . . .
C8 C 0.0445(4) 0.7072(9) 0.45393(9) 0.0426(14) Uani 1 1 d . . . . .
H8A H -0.0203 0.6690 0.4537 0.051 Uiso 1 1 calc R U . . .
H8B H 0.0426 0.8254 0.4513 0.051 Uiso 1 1 calc R U . . .
C9 C 0.0888(4) 0.6250(9) 0.43513(8) 0.0403(14) Uani 1 1 d . . . . .
H9A H 0.1525 0.6679 0.4349 0.048 Uiso 1 1 calc R U . . .
H9B H 0.0941 0.5078 0.4383 0.048 Uiso 1 1 calc R U . . .
C10 C 0.0364(4) 0.6473(7) 0.41231(8) 0.0303(11) Uani 1 1 d . . . . .
C11 C 0.2245(3) 0.4979(7) 0.66662(8) 0.0265(10) Uani 1 1 d . . . . .
C12 C 0.2784(4) 0.5655(8) 0.68742(8) 0.0365(13) Uani 1 1 d . . . . .
H12A H 0.2632 0.6817 0.6885 0.044 Uiso 1 1 calc R U . . .
H12B H 0.3455 0.5577 0.6858 0.044 Uiso 1 1 calc R U . . .
C13 C 0.2610(4) 0.4835(9) 0.70916(8) 0.0389(13) Uani 1 1 d . . . . .
H13A H 0.2742 0.3664 0.7082 0.047 Uiso 1 1 calc R U . . .
H13B H 0.1949 0.4961 0.7115 0.047 Uiso 1 1 calc R U . . .
C14 C 0.3223(4) 0.5566(9) 0.72899(8) 0.0421(14) Uani 1 1 d . . . . .
H14A H 0.3882 0.5419 0.7266 0.051 Uiso 1 1 calc R U . . .
H14B H 0.3102 0.6743 0.7295 0.051 Uiso 1 1 calc R U . . .
C15 C 0.3067(4) 0.4827(10) 0.75146(9) 0.0466(16) Uani 1 1 d . . . . .
H15A H 0.2416 0.5019 0.7543 0.056 Uiso 1 1 calc R U . . .
H15B H 0.3163 0.3643 0.7509 0.056 Uiso 1 1 calc R U . . .
C16 C 0.3719(5) 0.5533(10) 0.77068(9) 0.0470(16) Uani 1 1 d . . . . .
H16A H 0.3625 0.6718 0.7711 0.056 Uiso 1 1 calc R U . . .
H16B H 0.4369 0.5339 0.7678 0.056 Uiso 1 1 calc R U . . .
C17 C 0.3584(4) 0.4832(9) 0.79353(8) 0.0420(15) Uani 1 1 d . . . . .
H17A H 0.2957 0.5119 0.7972 0.050 Uiso 1 1 calc R U . . .
H17B H 0.3624 0.3638 0.7929 0.050 Uiso 1 1 calc R U . . .
C18 C 0.4312(4) 0.5463(9) 0.81184(8) 0.0407(14) Uani 1 1 d . . . . .
H18A H 0.4266 0.6656 0.8125 0.049 Uiso 1 1 calc R U . . .
H18B H 0.4939 0.5193 0.8079 0.049 Uiso 1 1 calc R U . . .
C19 C 0.4204(4) 0.4757(8) 0.83514(8) 0.0336(12) Uani 1 1 d . . . . .
H19A H 0.3598 0.5088 0.8398 0.040 Uiso 1 1 calc R U . . .
H19B H 0.4223 0.3561 0.8347 0.040 Uiso 1 1 calc R U . . .
C20 C 0.4996(3) 0.5393(7) 0.85165(8) 0.0276(10) Uani 1 1 d . . . . .
C21 C 0.2879(4) 0.4529(7) 0.59128(8) 0.0312(11) Uani 1 1 d . . . . .
C22 C 0.2596(5) 0.3304(9) 0.57317(9) 0.0509(18) Uani 1 1 d . . . . .
H22A H 0.2895 0.2255 0.5773 0.061 Uiso 1 1 calc R U . . .
H22B H 0.1917 0.3142 0.5723 0.061 Uiso 1 1 calc R U . . .
C23 C 0.2848(4) 0.3777(9) 0.55051(9) 0.0431(15) Uani 1 1 d . . . . .
H23A H 0.3532 0.3830 0.5509 0.052 Uiso 1 1 calc R U . . .
H23B H 0.2600 0.4870 0.5468 0.052 Uiso 1 1 calc R U . . .
C24 C 0.2470(5) 0.2586(9) 0.53227(9) 0.0475(16) Uani 1 1 d . . . . .
H24A H 0.2734 0.1501 0.5357 0.057 Uiso 1 1 calc R U . . .
H24B H 0.1788 0.2506 0.5322 0.057 Uiso 1 1 calc R U . . .
C25 C 0.2695(5) 0.3084(10) 0.50915(9) 0.0500(17) Uani 1 1 d . . . . .
H25A H 0.2440 0.4177 0.5058 0.060 Uiso 1 1 calc R U . . .
H25B H 0.3377 0.3146 0.5092 0.060 Uiso 1 1 calc R U . . .
C26 C 0.4232(4) 0.9937(7) 0.65893(8) 0.0295(11) Uani 1 1 d D . . . .
C27 C 0.3885(11) 1.110(3) 0.6759(3) 0.032(4) Uani 0.5 1 d D . P A -1
H27A H 0.3336 1.0618 0.6816 0.039 Uiso 0.5 1 calc R U P A -1
H27B H 0.3683 1.2123 0.6684 0.039 Uiso 0.5 1 calc R U P A -1
C28 C 0.4610(8) 1.1517(15) 0.69555(15) 0.038(3) Uani 0.5 1 d D . P A -1
H28A H 0.5239 1.1436 0.6908 0.046 Uiso 0.5 1 calc R U P A -1
H28B H 0.4516 1.2649 0.7001 0.046 Uiso 0.5 1 calc R U P A -1
C29 C 0.4551(13) 1.0396(19) 0.71551(19) 0.047(4) Uani 0.5 1 d D . P A -1
H29A H 0.4787 0.9310 0.7122 0.056 Uiso 0.5 1 calc R U P A -1
H29B H 0.3894 1.0279 0.7183 0.056 Uiso 0.5 1 calc R U P A -1
C30 C 0.5120(10) 1.1061(18) 0.73642(17) 0.046(3) Uani 0.5 1 d D . P A -1
H30A H 0.5780 1.1107 0.7338 0.055 Uiso 0.5 1 calc R U P A -1
H30B H 0.4915 1.2183 0.7388 0.055 Uiso 0.5 1 calc R U P A -1
C31 C 0.5045(12) 1.008(2) 0.75764(16) 0.056(4) Uani 0.5 1 d D . P A -1
H31A H 0.5335 0.9008 0.7563 0.067 Uiso 0.5 1 calc R U P A -1
H31B H 0.4383 0.9912 0.7595 0.067 Uiso 0.5 1 calc R U P A -1
C32 C 0.5528(13) 1.0963(19) 0.77805(19) 0.045(4) Uani 0.5 1 d D . P A -1
H32A H 0.5249 1.2049 0.7790 0.054 Uiso 0.5 1 calc R U P A -1
H32B H 0.6192 1.1110 0.7762 0.054 Uiso 0.5 1 calc R U P A -1
C33 C 0.5448(11) 1.0040(18) 0.79982(18) 0.051(3) Uani 0.5 1 d D . P A -1
H33A H 0.4785 0.9827 0.8012 0.061 Uiso 0.5 1 calc R U P A -1
H33B H 0.5764 0.8982 0.7992 0.061 Uiso 0.5 1 calc R U P A -1
C34 C 0.5873(15) 1.097(2) 0.82047(19) 0.036(4) Uani 0.5 1 d D . P A -1
H34A H 0.5577 1.2041 0.8215 0.043 Uiso 0.5 1 d R U P A -1
H34B H 0.6542 1.1134 0.8191 0.043 Uiso 0.5 1 d R U P A -1
O2W O 0.8755(5) 0.7070(11) 0.61645(16) 0.0396(19) Uani 0.5 1 d D . P . .
H2C H 0.910(7) 0.634(12) 0.613(2) 0.059 Uiso 0.5 1 d D U P . .
H2D H 0.900(8) 0.774(12) 0.6254(19) 0.059 Uiso 0.5 1 d D U P . .

loop_
_atom_site_aniso_label
_atom_site_aniso_U_11
_atom_site_aniso_U_22
_atom_site_aniso_U_33
_atom_site_aniso_U_23
_atom_site_aniso_U_13
_atom_site_aniso_U_12
Gd1 0.01975(11) 0.03186(14) 0.01384(11) -0.00314(9) 0.00044(7) -0.00751(9)
Gd2 0.02075(12) 0.03577(15) 0.01491(11) -0.00387(9) 0.00151(8) -0.00911(9)
O1 0.0326(19) 0.036(2) 0.0336(19) -0.0040(17) -0.0053(15) -0.0022(16)
O1W 0.043(2) 0.032(2) 0.052(3) -0.007(2) 0.007(2) -0.0040(18)
O2 0.0270(18) 0.041(2) 0.042(2) 0.0096(18) 0.0016(16) -0.0042(16)
O3 0.055(2) 0.035(2) 0.0224(17) -0.0006(16) 0.0141(16) -0.0106(19)
O4 0.034(2) 0.069(3) 0.0212(17) -0.0056(19) -0.0021(15) -0.013(2)
O5 0.0259(17) 0.048(2) 0.0148(15) -0.0003(15) -0.0010(12) -0.0077(16)
O6 0.054(3) 0.043(2) 0.0262(18) 0.0037(17) -0.0094(17) -0.018(2)
O7 0.0280(18) 0.048(2) 0.0312(19) -0.0084(17) -0.0029(15) 0.0132(17)
O8 0.0279(19) 0.049(2) 0.037(2) -0.0117(18) -0.0011(15) 0.0094(17)
O9 0.0321(18) 0.036(2) 0.0221(16) -0.0113(15) 0.0110(14) -0.0110(16)
O10 0.036(2) 0.056(3) 0.033(2) -0.0179(19) 0.0148(16) -0.0209(19)
O11 0.044(2) 0.067(3) 0.040(2) -0.029(2) 0.0135(18) -0.028(2)
O12 0.034(2) 0.055(3) 0.0309(19) -0.0145(19) 0.0124(16) -0.0098(19)
C1 0.026(2) 0.031(3) 0.022(2) -0.0021(19) 0.0013(18) 0.001(2)
C2 0.036(3) 0.048(3) 0.020(2) -0.001(2) -0.003(2) 0.007(2)
C3 0.042(3) 0.067(4) 0.020(2) 0.000(3) -0.002(2) 0.011(3)
C4 0.055(4) 0.070(5) 0.021(3) -0.002(3) -0.005(2) 0.014(3)
C5 0.053(4) 0.087(6) 0.018(2) -0.001(3) -0.004(2) 0.012(4)
C6 0.058(4) 0.077(5) 0.021(3) -0.004(3) -0.006(3) 0.014(4)
C7 0.045(3) 0.086(5) 0.017(2) 0.000(3) -0.002(2) 0.005(3)
C8 0.045(3) 0.062(4) 0.019(2) -0.002(3) -0.002(2) 0.004(3)
C9 0.036(3) 0.064(4) 0.020(2) 0.002(3) 0.000(2) 0.001(3)
C10 0.041(3) 0.034(3) 0.015(2) -0.0002(19) 0.0025(19) -0.015(2)
C11 0.022(2) 0.040(3) 0.018(2) -0.004(2) 0.0029(17) -0.004(2)
C12 0.039(3) 0.054(4) 0.015(2) -0.003(2) -0.004(2) -0.013(3)
C13 0.038(3) 0.058(4) 0.019(2) -0.001(2) -0.002(2) -0.005(3)
C14 0.041(3) 0.066(4) 0.019(2) -0.005(3) -0.003(2) -0.005(3)
C15 0.040(3) 0.080(5) 0.018(2) -0.001(3) -0.005(2) -0.009(3)
C16 0.047(3) 0.074(5) 0.018(2) -0.001(3) -0.005(2) -0.007(3)
C17 0.033(3) 0.071(4) 0.020(2) 0.001(3) -0.003(2) -0.001(3)
C18 0.035(3) 0.065(4) 0.021(2) -0.002(3) -0.003(2) -0.002(3)
C19 0.027(2) 0.054(3) 0.019(2) -0.004(2) -0.0004(18) -0.002(2)
C20 0.025(2) 0.037(3) 0.020(2) 0.003(2) 0.0021(18) 0.004(2)
C21 0.030(2) 0.046(3) 0.019(2) -0.010(2) 0.0044(18) -0.009(2)
C22 0.061(4) 0.066(5) 0.027(3) -0.026(3) 0.014(3) -0.030(4)
C23 0.044(3) 0.063(4) 0.022(2) -0.016(3) 0.002(2) -0.007(3)
C24 0.048(3) 0.067(5) 0.027(3) -0.021(3) -0.001(2) -0.006(3)
C25 0.053(4) 0.073(5) 0.023(3) -0.021(3) 0.000(2) 0.001(3)
C26 0.031(2) 0.036(3) 0.022(2) -0.006(2) 0.0045(19) -0.004(2)
C27 0.015(9) 0.044(8) 0.038(7) -0.024(6) -0.001(5) -0.004(5)
C28 0.047(7) 0.047(7) 0.021(5) -0.006(5) 0.004(4) -0.012(5)
C29 0.064(10) 0.051(10) 0.024(8) 0.005(7) -0.006(7) -0.012(8)
C30 0.053(8) 0.057(9) 0.026(6) -0.004(6) 0.004(5) -0.007(7)
C31 0.071(10) 0.066(10) 0.030(6) 0.006(6) -0.002(7) -0.020(9)
C32 0.053(8) 0.062(11) 0.021(7) 0.015(7) 0.004(6) 0.003(8)
C33 0.064(9) 0.065(10) 0.022(6) 0.008(6) 0.001(5) -0.011(7)
C34 0.016(9) 0.063(11) 0.030(7) 0.012(7) 0.007(6) 0.010(7)
O2W 0.023(4) 0.034(4) 0.062(6) -0.001(4) 0.008(3) 0.007(3)

loop_
_atom_type_symbol
_atom_type_description
_atom_type_scat_dispersion_real
_atom_type_scat_dispersion_imag
_atom_type_scat_source
C C 0.0033 0.0016 'International Tables Vol C Tables 4.2.6.8 and 6.1.1.4'
H H 0.0000 0.0000 'International Tables Vol C Tables 4.2.6.8 and 6.1.1.4'
O O 0.0106 0.0060 'International Tables Vol C Tables 4.2.6.8 and 6.1.1.4'
Gd Gd -0.1653 3.9035 'International Tables Vol C Tables 4.2.6.8 and 6.1.1.4'

loop_
_geom_angle_atom_site_label_1
_geom_angle_atom_site_label_2
_geom_angle_atom_site_label_3
_geom_angle
_geom_angle_site_symmetry_1
_geom_angle_site_symmetry_3
_geom_angle_publ_flag
O11 Gd1 O1 91.54(16) . . ?
O11 Gd1 O3 81.67(15) . 7_566 ?
O1 Gd1 O3 86.92(15) . 7_566 ?
O11 Gd1 O5 84.98(14) . . ?
O1 Gd1 O5 79.41(13) . . ?
O3 Gd1 O5 160.61(14) 7_566 . ?
O11 Gd1 O8 94.73(17) . 2_656 ?
O1 Gd1 O8 153.17(14) . 2_656 ?
O3 Gd1 O8 119.78(14) 7_566 2_656 ?
O5 Gd1 O8 75.20(13) . 2_656 ?
O11 Gd1 O10 155.80(14) . . ?
O1 Gd1 O10 93.72(14) . . ?
O3 Gd1 O10 75.05(13) 7_566 . ?
O5 Gd1 O10 119.21(13) . . ?
O8 Gd1 O10 91.15(16) 2_656 . ?
O11 Gd1 O9 151.08(13) . . ?
O1 Gd1 O9 76.44(14) . . ?
O3 Gd1 O9 122.98(12) 7_566 . ?
O5 Gd1 O9 67.14(11) . . ?
O8 Gd1 O9 85.75(14) 2_656 . ?
O10 Gd1 O9 52.74(12) . . ?
O11 Gd1 O7 78.12(15) . 2_656 ?
O1 Gd1 O7 154.99(14) . 2_656 ?
O3 Gd1 O7 69.21(14) 7_566 2_656 ?
O5 Gd1 O7 121.56(12) . 2_656 ?
O8 Gd1 O7 51.55(12) 2_656 2_656 ?
O10 Gd1 O7 87.38(14) . 2_656 ?
O9 Gd1 O7 122.44(13) . 2_656 ?
O11 Gd1 C21 176.02(17) . . ?
O1 Gd1 C21 84.58(15) . . ?
O3 Gd1 C21 98.95(14) 7_566 . ?
O5 Gd1 C21 93.43(14) . . ?
O8 Gd1 C21 88.37(16) 2_656 . ?
O10 Gd1 C21 26.14(13) . . ?
O9 Gd1 C21 26.61(13) . . ?
O7 Gd1 C21 105.79(15) 2_656 . ?
O11 Gd1 C20 83.72(17) . 2_656 ?
O1 Gd1 C20 174.48(14) . 2_656 ?
O3 Gd1 C20 95.18(15) 7_566 2_656 ?
O5 Gd1 C20 97.29(13) . 2_656 ?
O8 Gd1 C20 25.70(14) 2_656 2_656 ?
O10 Gd1 C20 91.75(15) . 2_656 ?
O9 Gd1 C20 106.48(14) . 2_656 ?
O7 Gd1 C20 26.08(13) 2_656 2_656 ?
C21 Gd1 C20 100.11(16) . 2_656 ?
O11 Gd1 Gd2 117.66(10) . 3_445 ?
O1 Gd1 Gd2 68.79(10) . 3_445 ?
O3 Gd1 Gd2 148.32(10) 7_566 3_445 ?
O5 Gd1 Gd2 34.82(8) . 3_445 ?
O8 Gd1 Gd2 85.27(9) 2_656 3_445 ?
O10 Gd1 Gd2 86.19(9) . 3_445 ?
O9 Gd1 Gd2 33.47(8) . 3_445 ?
O7 Gd1 Gd2 136.15(9) 2_656 3_445 ?
C21 Gd1 Gd2 60.06(10) . 3_445 ?
C20 Gd1 Gd2 110.94(11) 2_656 3_445 ?
O12 Gd2 O2 79.89(15) . 3 ?
O12 Gd2 O7 78.19(15) . 2_656 ?
O2 Gd2 O7 136.18(13) 3 2_656 ?
O12 Gd2 O4 121.85(14) . 7_566 ?
O2 Gd2 O4 78.32(15) 3 7_566 ?
O7 Gd2 O4 81.81(14) 2_656 7_566 ?
O12 Gd2 O1W 140.03(16) . . ?
O2 Gd2 O1W 139.71(15) 3 . ?
O7 Gd2 O1W 73.16(15) 2_656 . ?
O4 Gd2 O1W 81.10(16) 7_566 . ?
O12 Gd2 O9 141.92(14) . 3 ?
O2 Gd2 O9 72.37(13) 3 3 ?
O7 Gd2 O9 139.66(14) 2_656 3 ?
O4 Gd2 O9 77.72(12) 7_566 3 ?
O1W Gd2 O9 69.60(14) . 3 ?
O12 Gd2 O6 73.65(15) . 3 ?
O2 Gd2 O6 123.84(14) 3 3 ?
O7 Gd2 O6 85.07(13) 2_656 3 ?
O4 Gd2 O6 156.63(16) 7_566 3 ?
O1W Gd2 O6 76.62(16) . 3 ?
O9 Gd2 O6 100.68(13) 3 3 ?
O12 Gd2 O5 83.01(13) . 3 ?
O2 Gd2 O5 76.76(13) 3 3 ?
O7 Gd2 O5 136.41(12) 2_656 3 ?
O4 Gd2 O5 140.52(13) 7_566 3 ?
O1W Gd2 O5 99.01(14) . 3 ?
O9 Gd2 O5 65.80(11) 3 3 ?
O6 Gd2 O5 51.82(12) 3 3 ?
O12 Gd2 O3 73.51(12) . 7_566 ?
O2 Gd2 O3 73.23(12) 3 7_566 ?
O7 Gd2 O3 64.34(12) 2_656 7_566 ?
O4 Gd2 O3 48.68(12) 7_566 7_566 ?
O1W Gd2 O3 116.13(14) . 7_566 ?
O9 Gd2 O3 120.54(11) 3 7_566 ?
O6 Gd2 O3 138.78(12) 3 7_566 ?
O5 Gd2 O3 144.50(12) 3 7_566 ?
O12 Gd2 C11 74.99(14) . 3 ?
O2 Gd2 C11 100.13(15) 3 3 ?
O7 Gd2 C11 110.03(14) 2_656 3 ?
O4 Gd2 C11 161.92(13) 7_566 3 ?
O1W Gd2 C11 89.20(15) . 3 ?
O9 Gd2 C11 84.62(12) 3 3 ?
O6 Gd2 C11 25.49(14) 3 3 ?
O5 Gd2 C11 26.47(13) 3 3 ?
O3 Gd2 C11 148.48(12) 7_566 3 ?
O12 Gd2 C10 97.98(15) . 7_566 ?
O2 Gd2 C10 71.04(14) 3 7_566 ?
O7 Gd2 C10 75.04(13) 2_656 7_566 ?
O4 Gd2 C10 23.88(14) 7_566 7_566 ?
O1W Gd2 C10 100.83(16) . 7_566 ?
O9 Gd2 C10 97.12(13) 3 7_566 ?
O6 Gd2 C10 159.71(14) 3 7_566 ?
O5 Gd2 C10 147.02(13) 3 7_566 ?
O3 Gd2 C10 25.26(12) 7_566 7_566 ?
C11 Gd2 C10 169.81(16) 3 7_566 ?
O12 Gd2 Gd1 110.32(10) . 3 ?
O2 Gd2 Gd1 65.09(9) 3 3 ?
O7 Gd2 Gd1 158.72(9) 2_656 3 ?
O4 Gd2 Gd1 107.79(10) 7_566 3 ?
O1W Gd2 Gd1 89.29(11) . 3 ?
O9 Gd2 Gd1 33.71(8) 3 3 ?
O6 Gd2 Gd1 79.10(10) 3 3 ?
O5 Gd2 Gd1 33.21(8) 3 3 ?
O3 Gd2 Gd1 136.19(8) 7_566 3 ?
C11 Gd2 Gd1 56.56(10) 3 3 ?
C10 Gd2 Gd1 121.16(10) 7_566 3 ?
C1 O1 Gd1 133.6(4) . . ?
Gd2 O1W H1A 110(4) . . ?
Gd2 O1W H1B 133(4) . . ?
H1A O1W H1B 116(2) . . ?
C1 O2 Gd2 140.2(3) . 3_445 ?
C10 O3 Gd1 128.7(3) . 7_566 ?
C10 O3 Gd2 83.9(3) . 7_566 ?
Gd1 O3 Gd2 105.96(14) 7_566 7_566 ?
C10 O4 Gd2 104.1(3) . 7_566 ?
C11 O5 Gd1 136.9(3) . . ?
C11 O5 Gd2 93.1(3) . 3_445 ?
Gd1 O5 Gd2 111.97(12) . 3_445 ?
C11 O6 Gd2 94.5(3) . 3_445 ?
C20 O7 Gd2 149.7(3) . 2_656 ?
C20 O7 Gd1 91.6(3) . 2_656 ?
Gd2 O7 Gd1 114.96(16) 2_656 2_656 ?
C20 O8 Gd1 97.2(3) . 2_656 ?
C21 O9 Gd2 153.1(3) . 3_445 ?
C21 O9 Gd1 94.0(3) . . ?
Gd2 O9 Gd1 112.82(13) 3_445 . ?
C21 O10 Gd1 94.6(3) . . ?
C26 O11 Gd1 140.4(3) . . ?
C26 O12 Gd2 143.7(4) . . ?
O2 C1 O1 123.0(5) . . ?
O2 C1 C2 118.8(5) . . ?
O1 C1 C2 118.1(5) . . ?
C1 C2 C3 108.5(5) . . ?
C1 C2 H2A 110.0 . . ?
C3 C2 H2A 110.0 . . ?
C1 C2 H2B 110.0 . . ?
C3 C2 H2B 110.0 . . ?
H2A C2 H2B 108.4 . . ?
C4 C3 C2 115.1(5) . . ?
C4 C3 H3A 108.5 . . ?
C2 C3 H3A 108.5 . . ?
C4 C3 H3B 108.5 . . ?
C2 C3 H3B 108.5 . . ?
H3A C3 H3B 107.5 . . ?
C5 C4 C3 113.7(6) . . ?
C5 C4 H4A 108.8 . . ?
C3 C4 H4A 108.8 . . ?
C5 C4 H4B 108.8 . . ?
C3 C4 H4B 108.8 . . ?
H4A C4 H4B 107.7 . . ?
C6 C5 C4 115.5(6) . . ?
C6 C5 H5A 108.4 . . ?
C4 C5 H5A 108.4 . . ?
C6 C5 H5B 108.4 . . ?
C4 C5 H5B 108.4 . . ?
H5A C5 H5B 107.5 . . ?
C5 C6 C7 114.7(6) . . ?
C5 C6 H6A 108.6 . . ?
C7 C6 H6A 108.6 . . ?
C5 C6 H6B 108.6 . . ?
C7 C6 H6B 108.6 . . ?
H6A C6 H6B 107.6 . . ?
C8 C7 C6 114.6(6) . . ?
C8 C7 H7A 108.6 . . ?
C6 C7 H7A 108.6 . . ?
C8 C7 H7B 108.6 . . ?
C6 C7 H7B 108.6 . . ?
H7A C7 H7B 107.6 . . ?
C9 C8 C7 114.1(5) . . ?
C9 C8 H8A 108.7 . . ?
C7 C8 H8A 108.7 . . ?
C9 C8 H8B 108.7 . . ?
C7 C8 H8B 108.7 . . ?
H8A C8 H8B 107.6 . . ?
C10 C9 C8 115.3(5) . . ?
C10 C9 H9A 108.5 . . ?
C8 C9 H9A 108.5 . . ?
C10 C9 H9B 108.5 . . ?
C8 C9 H9B 108.5 . . ?
H9A C9 H9B 107.5 . . ?
O4 C10 O3 121.2(5) . . ?
O4 C10 C9 120.2(5) . . ?
O3 C10 C9 118.5(5) . . ?
O4 C10 Gd2 52.0(2) . 7_566 ?
O3 C10 Gd2 70.9(3) . 7_566 ?
C9 C10 Gd2 161.4(4) . 7_566 ?
O6 C11 O5 120.0(4) . . ?
O6 C11 C12 122.0(5) . . ?
O5 C11 C12 118.0(5) . . ?
O6 C11 Gd2 60.0(3) . 3_445 ?
O5 C11 Gd2 60.4(2) . 3_445 ?
C12 C11 Gd2 173.0(4) . 3_445 ?
C11 C12 C13 116.5(5) . . ?
C11 C12 H12A 108.2 . . ?
C13 C12 H12A 108.2 . . ?
C11 C12 H12B 108.2 . . ?
C13 C12 H12B 108.2 . . ?
H12A C12 H12B 107.3 . . ?
C12 C13 C14 112.0(5) . . ?
C12 C13 H13A 109.2 . . ?
C14 C13 H13A 109.2 . . ?
C12 C13 H13B 109.2 . . ?
C14 C13 H13B 109.2 . . ?
H13A C13 H13B 107.9 . . ?
C15 C14 C13 114.8(5) . . ?
C15 C14 H14A 108.6 . . ?
C13 C14 H14A 108.6 . . ?
C15 C14 H14B 108.6 . . ?
C13 C14 H14B 108.6 . . ?
H14A C14 H14B 107.5 . . ?
C16 C15 C14 113.3(6) . . ?
C16 C15 H15A 108.9 . . ?
C14 C15 H15A 108.9 . . ?
C16 C15 H15B 108.9 . . ?
C14 C15 H15B 108.9 . . ?
H15A C15 H15B 107.7 . . ?
C15 C16 C17 115.0(6) . . ?
C15 C16 H16A 108.5 . . ?
C17 C16 H16A 108.5 . . ?
C15 C16 H16B 108.5 . . ?
C17 C16 H16B 108.5 . . ?
H16A C16 H16B 107.5 . . ?
C18 C17 C16 112.9(5) . . ?
C18 C17 H17A 109.0 . . ?
C16 C17 H17A 109.0 . . ?
C18 C17 H17B 109.0 . . ?
C16 C17 H17B 109.0 . . ?
H17A C17 H17B 107.8 . . ?
C17 C18 C19 114.2(5) . . ?
C17 C18 H18A 108.7 . . ?
C19 C18 H18A 108.7 . . ?
C17 C18 H18B 108.7 . . ?
C19 C18 H18B 108.7 . . ?
H18A C18 H18B 107.6 . . ?
C20 C19 C18 109.4(5) . . ?
C20 C19 H19A 109.8 . . ?
C18 C19 H19A 109.8 . . ?
C20 C19 H19B 109.8 . . ?
C18 C19 H19B 109.8 . . ?
H19A C19 H19B 108.2 . . ?
O8 C20 O7 118.6(5) . . ?
O8 C20 C19 120.2(5) . . ?
O7 C20 C19 121.1(5) . . ?
O8 C20 Gd1 57.1(3) . 2_656 ?
O7 C20 Gd1 62.4(3) . 2_656 ?
C19 C20 Gd1 167.7(3) . 2_656 ?
O10 C21 O9 118.6(5) . . ?
O10 C21 C22 121.9(5) . . ?
O9 C21 C22 119.4(5) . . ?
O10 C21 Gd1 59.2(3) . . ?
O9 C21 Gd1 59.4(3) . . ?
C22 C21 Gd1 177.9(5) . . ?
C23 C22 C21 114.9(5) . . ?
C23 C22 H22A 108.5 . . ?
C21 C22 H22A 108.5 . . ?
C23 C22 H22B 108.5 . . ?
C21 C22 H22B 108.5 . . ?
H22A C22 H22B 107.5 . . ?
C22 C23 C24 113.3(6) . . ?
C22 C23 H23A 108.9 . . ?
C24 C23 H23A 108.9 . . ?
C22 C23 H23B 108.9 . . ?
C24 C23 H23B 108.9 . . ?
H23A C23 H23B 107.7 . . ?
C25 C24 C23 113.7(6) . . ?
C25 C24 H24A 108.8 . . ?
C23 C24 H24A 108.8 . . ?
C25 C24 H24B 108.8 . . ?
C23 C24 H24B 108.8 . . ?
H24A C24 H24B 107.7 . . ?
C25 C25 C24 113.9(8) 7_556 . ?
C25 C25 H25A 108.8 7_556 . ?
C24 C25 H25A 108.8 . . ?
C25 C25 H25B 108.8 7_556 . ?
C24 C25 H25B 108.8 . . ?
H25A C25 H25B 107.7 . . ?
O12 C26 O11 125.1(5) . . ?
O12 C26 C27 122.2(10) . . ?
O11 C26 C27 112.5(9) . . ?
C26 C27 C28 114.9(10) . . ?
C26 C27 H27A 108.6 . . ?
C28 C27 H27A 108.6 . . ?
C26 C27 H27B 108.6 . . ?
C28 C27 H27B 108.6 . . ?
H27A C27 H27B 107.5 . . ?
C29 C28 C27 113.2(14) . . ?
C29 C28 H28A 108.9 . . ?
C27 C28 H28A 108.9 . . ?
C29 C28 H28B 108.9 . . ?
C27 C28 H28B 108.9 . . ?
H28A C28 H28B 107.7 . . ?
C28 C29 C30 112.0(10) . . ?
C28 C29 H29A 109.2 . . ?
C30 C29 H29A 109.2 . . ?
C28 C29 H29B 109.2 . . ?
C30 C29 H29B 109.2 . . ?
H29A C29 H29B 107.9 . . ?
C31 C30 C29 115.6(9) . . ?
C31 C30 H30A 108.4 . . ?
C29 C30 H30A 108.4 . . ?
C31 C30 H30B 108.4 . . ?
C29 C30 H30B 108.4 . . ?
H30A C30 H30B 107.4 . . ?
C30 C31 C32 111.6(11) . . ?
C30 C31 H31A 109.3 . . ?
C32 C31 H31A 109.3 . . ?
C30 C31 H31B 109.3 . . ?
C32 C31 H31B 109.3 . . ?
H31A C31 H31B 108.0 . . ?
C31 C32 C33 113.3(10) . . ?
C31 C32 H32A 108.9 . . ?
C33 C32 H32A 108.9 . . ?
C31 C32 H32B 108.9 . . ?
C33 C32 H32B 108.9 . . ?
H32A C32 H32B 107.7 . . ?
C34 C33 C32 113.5(10) . . ?
C34 C33 H33A 108.9 . . ?
C32 C33 H33A 108.9 . . ?
C34 C33 H33B 108.9 . . ?
C32 C33 H33B 108.9 . . ?
H33A C33 H33B 107.7 . . ?
C33 C34 H34A 111.0 . . ?
C33 C34 H34B 107.9 . . ?
H34A C34 H34B 108.5 . . ?
H2C O2W H2D 117(2) . . ?

loop_
_geom_bond_atom_site_label_1
_geom_bond_atom_site_label_2
_geom_bond_distance
_geom_bond_site_symmetry_2
_geom_bond_publ_flag
Gd1 O11 2.274(4) . ?
Gd1 O1 2.337(4) . ?
Gd1 O3 2.381(4) 7_566 ?
Gd1 O5 2.399(3) . ?
Gd1 O8 2.432(4) 2_656 ?
Gd1 O10 2.444(4) . ?
Gd1 O9 2.447(4) . ?
Gd1 O7 2.548(4) 2_656 ?
Gd1 C21 2.835(5) . ?
Gd1 C20 2.875(5) 2_656 ?
Gd1 Gd2 4.0631(4) 3_445 ?
Gd2 O12 2.349(4) . ?
Gd2 O2 2.369(4) 3 ?
Gd2 O7 2.392(4) 2_656 ?
Gd2 O4 2.416(4) 7_566 ?
Gd2 O1W 2.419(4) . ?
Gd2 O9 2.431(3) 3 ?
Gd2 O6 2.496(4) 3 ?
Gd2 O5 2.502(4) 3 ?
Gd2 O3 2.826(4) 7_566 ?
Gd2 C11 2.872(5) 3 ?
Gd2 C10 2.973(5) 7_566 ?
Gd2 Gd1 4.0631(4) 3 ?
O1 C1 1.278(6) . ?
O1W H1A 0.820(10) . ?
O1W H1B 0.820(10) . ?
O2 C1 1.250(6) . ?
O2 Gd2 2.369(4) 3_445 ?
O3 C10 1.276(6) . ?
O3 Gd1 2.381(4) 7_566 ?
O3 Gd2 2.826(4) 7_566 ?
O4 C10 1.241(7) . ?
O4 Gd2 2.416(4) 7_566 ?
O5 C11 1.282(6) . ?
O5 Gd2 2.502(3) 3_445 ?
O6 C11 1.240(7) . ?
O6 Gd2 2.496(4) 3_445 ?
O7 C20 1.264(6) . ?
O7 Gd2 2.392(4) 2_656 ?
O7 Gd1 2.548(4) 2_656 ?
O8 C20 1.257(6) . ?
O8 Gd1 2.432(4) 2_656 ?
O9 C21 1.273(6) . ?
O9 Gd2 2.431(3) 3_445 ?
O10 C21 1.253(6) . ?
O11 C26 1.259(6) . ?
O12 C26 1.246(6) . ?
C1 C2 1.500(7) . ?
C2 C3 1.531(8) . ?
C2 H2A 0.9700 . ?
C2 H2B 0.9700 . ?
C3 C4 1.513(7) . ?
C3 H3A 0.9700 . ?
C3 H3B 0.9700 . ?
C4 C5 1.512(9) . ?
C4 H4A 0.9700 . ?
C4 H4B 0.9700 . ?
C5 C6 1.511(8) . ?
C5 H5A 0.9700 . ?
C5 H5B 0.9700 . ?
C6 C7 1.516(9) . ?
C6 H6A 0.9700 . ?
C6 H6B 0.9700 . ?
C7 C8 1.510(7) . ?
C7 H7A 0.9700 . ?
C7 H7B 0.9700 . ?
C8 C9 1.507(8) . ?
C8 H8A 0.9700 . ?
C8 H8B 0.9700 . ?
C9 C10 1.501(7) . ?
C9 H9A 0.9700 . ?
C9 H9B 0.9700 . ?
C10 Gd2 2.973(5) 7_566 ?
C11 C12 1.498(6) . ?
C11 Gd2 2.872(5) 3_445 ?
C12 C13 1.511(7) . ?
C12 H12A 0.9700 . ?
C12 H12B 0.9700 . ?
C13 C14 1.519(7) . ?
C13 H13A 0.9700 . ?
C13 H13B 0.9700 . ?
C14 C15 1.516(8) . ?
C14 H14A 0.9700 . ?
C14 H14B 0.9700 . ?
C15 C16 1.514(8) . ?
C15 H15A 0.9700 . ?
C15 H15B 0.9700 . ?
C16 C17 1.518(8) . ?
C16 H16A 0.9700 . ?
C16 H16B 0.9700 . ?
C17 C18 1.516(7) . ?
C17 H17A 0.9700 . ?
C17 H17B 0.9700 . ?
C18 C19 1.537(7) . ?
C18 H18A 0.9700 . ?
C18 H18B 0.9700 . ?
C19 C20 1.510(7) . ?
C19 H19A 0.9700 . ?
C19 H19B 0.9700 . ?
C20 Gd1 2.875(5) 2_656 ?
C21 C22 1.497(7) . ?
C22 C23 1.496(8) . ?
C22 H22A 0.9700 . ?
C22 H22B 0.9700 . ?
C23 C24 1.516(8) . ?
C23 H23A 0.9700 . ?
C23 H23B 0.9700 . ?
C24 C25 1.515(9) . ?
C24 H24A 0.9700 . ?
C24 H24B 0.9700 . ?
C25 C25 1.511(11) 7_556 ?
C25 H25A 0.9700 . ?
C25 H25B 0.9700 . ?
C26 C27 1.513(9) . ?
C27 C28 1.518(9) . ?
C27 H27A 0.9700 . ?
C27 H27B 0.9700 . ?
C28 C29 1.515(9) . ?
C28 H28A 0.9700 . ?
C28 H28B 0.9700 . ?
C29 C30 1.519(9) . ?
C29 H29A 0.9700 . ?
C29 H29B 0.9700 . ?
C30 C31 1.516(9) . ?
C30 H30A 0.9700 . ?
C30 H30B 0.9700 . ?
C31 C32 1.519(10) . ?
C31 H31A 0.9700 . ?
C31 H31B 0.9700 . ?
C32 C33 1.523(9) . ?
C32 H32A 0.9700 . ?
C32 H32B 0.9700 . ?
C33 C34 1.521(10) . ?
C33 H33A 0.9700 . ?
C33 H33B 0.9700 . ?
C34 H34A 0.9705 . ?
C34 H34B 0.9710 . ?
O2W H2C 0.818(10) . ?
O2W H2D 0.817(11) . ?

loop_
_geom_torsion_atom_site_label_1
_geom_torsion_atom_site_label_2
_geom_torsion_atom_site_label_3
_geom_torsion_atom_site_label_4
_geom_torsion
_geom_torsion_site_symmetry_1
_geom_torsion_site_symmetry_2
_geom_torsion_site_symmetry_3
_geom_torsion_site_symmetry_4
_geom_torsion_publ_flag
Gd2 O2 C1 O1 -38.7(8) 3_445 . . . ?
Gd2 O2 C1 C2 138.1(5) 3_445 . . . ?
Gd1 O1 C1 O2 40.6(7) . . . . ?
Gd1 O1 C1 C2 -136.2(4) . . . . ?
O2 C1 C2 C3 -92.0(6) . . . . ?
O1 C1 C2 C3 84.9(6) . . . . ?
C1 C2 C3 C4 174.6(6) . . . . ?
C2 C3 C4 C5 179.8(6) . . . . ?
C3 C4 C5 C6 175.2(7) . . . . ?
C4 C5 C6 C7 178.0(7) . . . . ?
C5 C6 C7 C8 177.1(7) . . . . ?
C6 C7 C8 C9 177.8(6) . . . . ?
C7 C8 C9 C10 176.8(6) . . . . ?
Gd2 O4 C10 O3 16.7(6) 7_566 . . . ?
Gd2 O4 C10 C9 -159.5(5) 7_566 . . . ?
Gd1 O3 C10 O4 91.7(6) 7_566 . . . ?
Gd2 O3 C10 O4 -13.8(5) 7_566 . . . ?
Gd1 O3 C10 C9 -92.1(6) 7_566 . . . ?
Gd2 O3 C10 C9 162.4(5) 7_566 . . . ?
Gd1 O3 C10 Gd2 105.5(4) 7_566 . . 7_566 ?
C8 C9 C10 O4 -21.7(9) . . . . ?
C8 C9 C10 O3 162.0(5) . . . . ?
C8 C9 C10 Gd2 -81.6(14) . . . 7_566 ?
Gd2 O6 C11 O5 -8.3(5) 3_445 . . . ?
Gd2 O6 C11 C12 172.2(5) 3_445 . . . ?
Gd1 O5 C11 O6 -119.1(5) . . . . ?
Gd2 O5 C11 O6 8.3(5) 3_445 . . . ?
Gd1 O5 C11 C12 60.4(7) . . . . ?
Gd2 O5 C11 C12 -172.2(4) 3_445 . . . ?
Gd1 O5 C11 Gd2 -127.3(5) . . . 3_445 ?
O6 C11 C12 C13 -14.6(8) . . . . ?
O5 C11 C12 C13 165.9(5) . . . . ?
C11 C12 C13 C14 177.5(5) . . . . ?
C12 C13 C14 C15 178.6(6) . . . . ?
C13 C14 C15 C16 177.5(6) . . . . ?
C14 C15 C16 C17 179.7(6) . . . . ?
C15 C16 C17 C18 174.7(6) . . . . ?
C16 C17 C18 C19 -179.2(6) . . . . ?
C17 C18 C19 C20 176.7(5) . . . . ?
Gd1 O8 C20 O7 -10.7(5) 2_656 . . . ?
Gd1 O8 C20 C19 165.9(4) 2_656 . . . ?
Gd2 O7 C20 O8 162.0(5) 2_656 . . . ?
Gd1 O7 C20 O8 10.1(5) 2_656 . . . ?
Gd2 O7 C20 C19 -14.5(10) 2_656 . . . ?
Gd1 O7 C20 C19 -166.4(4) 2_656 . . . ?
Gd2 O7 C20 Gd1 151.9(8) 2_656 . . 2_656 ?
C18 C19 C20 O8 -79.3(7) . . . . ?
C18 C19 C20 O7 97.2(6) . . . . ?
C18 C19 C20 Gd1 -6(2) . . . 2_656 ?
Gd1 O10 C21 O9 -0.3(6) . . . . ?
Gd1 O10 C21 C22 177.9(6) . . . . ?
Gd2 O9 C21 O10 174.8(5) 3_445 . . . ?
Gd1 O9 C21 O10 0.3(6) . . . . ?
Gd2 O9 C21 C22 -3.5(12) 3_445 . . . ?
Gd1 O9 C21 C22 -177.9(5) . . . . ?
Gd2 O9 C21 Gd1 174.5(9) 3_445 . . . ?
O10 C21 C22 C23 -28.6(10) . . . . ?
O9 C21 C22 C23 149.6(6) . . . . ?
C21 C22 C23 C24 -174.6(6) . . . . ?
C22 C23 C24 C25 178.2(6) . . . . ?
C23 C24 C25 C25 -179.0(7) . . . 7_556 ?
Gd2 O12 C26 O11 -7.2(11) . . . . ?
Gd2 O12 C26 C27 178.7(10) . . . . ?
Gd1 O11 C26 O12 -4.3(11) . . . . ?
Gd1 O11 C26 C27 170.2(10) . . . . ?
O12 C26 C27 C28 -46(2) . . . . ?
O11 C26 C27 C28 138.9(15) . . . . ?
C26 C27 C28 C29 -93(2) . . . . ?
C27 C28 C29 C30 -167.1(13) . . . . ?
C28 C29 C30 C31 175.8(14) . . . . ?
C29 C30 C31 C32 -172.4(18) . . . . ?
C30 C31 C32 C33 178.6(14) . . . . ?
C31 C32 C33 C34 -176.2(17) . . . . ?
